data_2241392
loop_
_publ_author_name
'Mills-Robles, Heather A.'
'Desikan, Vasumathi'
'Golen, James A.'
'Manke, David R.'

_publ_section_title
;
 Crystal structure of 3,4-dimethoxyphenol
;
_journal_coeditor_code FF2145
_journal_issue 12
_journal_name_full 'Acta Crystallographica Section E'
_journal_page_first o1019
_journal_paper_doi 10.1107/S2056989015022860
_journal_volume 71
_journal_year 2015
_chemical_formula_iupac 'C8 H10 O3'
_chemical_formula_moiety 'C8 H10 O3'
_chemical_formula_sum 'C8 H10 O3'
_chemical_formula_weight 154.16
_chemical_name_systematic
;
3,4-Dimethoxyphenol
;
_space_group_crystal_system orthorhombic
_space_group_IT_number 61
_space_group_name_Hall '-P 2ac 2ab'
_space_group_name_H-M_alt 'P b c a'
_symmetry_space_group_name_Hall '-P 2ac 2ab'
_symmetry_space_group_name_H-M 'P b c a'
_atom_sites_solution_hydrogens mixed
_audit_creation_method
;
Olex2 1.2
(compiled 2015.09.30 svn.r3233 for OlexSys, GUI svn.r5103)
;
_cell_angle_alpha 90
_cell_angle_beta 90
_cell_angle_gamma 90
_cell_formula_units_Z 16
_cell_length_a 8.7477(4)
_cell_length_b 13.8218(7)
_cell_length_c 26.6422(13)
_cell_measurement_reflns_used 9890
_cell_measurement_temperature 120(2)
_cell_measurement_theta_max 28.26
_cell_measurement_theta_min 2.95
_cell_volume 3221.3(3)
_computing_cell_refinement
;
SAINT (Bruker, 2014)
;
_computing_data_collection
;
APEX2 (Bruker, 2014)
;
_computing_data_reduction
;
SAINT (Bruker, 2014)
;
_computing_molecular_graphics
;
<i>OLEX2</i> (Dolomanov <i>et al.</i>,  2009)
;
_computing_publication_material
;
<i>OLEX2</i> (Dolomanov <i>et al.</i>,  2009) and publCIF (Westrip,
2010)
;
_computing_structure_refinement
;
SHELXL2014 (Sheldrick, 2015) and olex2.refine (Bourhis <i>et al.</i>,
2015)
;
_computing_structure_solution
;
SHELXS97 (Sheldrick, 2008)
;
_diffrn_ambient_temperature 120.02
_diffrn_measured_fraction_theta_full 0.996
_diffrn_measured_fraction_theta_max 0.991
_diffrn_measurement_device_type 'Bruker Venture D8 CMOS'
_diffrn_measurement_method '\f and \w scans'
_diffrn_radiation_monochromator TRIUMPH
_diffrn_radiation_type MoK\a
_diffrn_radiation_wavelength 0.71073
_diffrn_reflns_av_R_equivalents 0.0317
_diffrn_reflns_limit_h_max 10
_diffrn_reflns_limit_h_min -11
_diffrn_reflns_limit_k_max 18
_diffrn_reflns_limit_k_min -18
_diffrn_reflns_limit_l_max 34
_diffrn_reflns_limit_l_min -35
_diffrn_reflns_number 29914
_diffrn_reflns_theta_full 26.000
_diffrn_reflns_theta_max 28.355
_diffrn_reflns_theta_min 2.860
_diffrn_standards_number 0
_exptl_absorpt_coefficient_mu 0.097
_exptl_absorpt_correction_T_max 0.7457
_exptl_absorpt_correction_T_min 0.7003
_exptl_absorpt_correction_type multi-scan
_exptl_absorpt_process_details
;
(SADABS; Bruker, 2014)
;
_exptl_crystal_colour brown
_exptl_crystal_density_diffrn 1.271
_exptl_crystal_description block
_exptl_crystal_F_000 1312
_exptl_crystal_size_max 0.5
_exptl_crystal_size_mid 0.4
_exptl_crystal_size_min 0.4
_refine_diff_density_max 0.250
_refine_diff_density_min -0.252
_refine_ls_extinction_method none
_refine_ls_goodness_of_fit_ref 1.042
_refine_ls_hydrogen_treatment mixed
_refine_ls_matrix_type full
_refine_ls_number_parameters 205
_refine_ls_number_reflns 3996
_refine_ls_number_restraints 2
_refine_ls_restrained_S_all 1.042
_refine_ls_R_factor_all 0.0514
_refine_ls_R_factor_gt 0.0423
_refine_ls_shift/su_max 0.001
_refine_ls_shift/su_mean 0.000
_refine_ls_structure_factor_coef Fsqd
_refine_ls_weighting_details 'w=1/[\s^2^(Fo^2^)+(0.0552P)^2^+1.1413P] where P=(Fo^2^+2Fc^2^)/3'
_refine_ls_weighting_scheme calc
_refine_ls_wR_factor_gt 0.1095
_refine_ls_wR_factor_ref 0.1156
_reflns_number_gt 3360
_reflns_number_total 3996
_reflns_threshold_expression 'I > 2\s(I)'
_cod_data_source_file ff2145sup1.cif
_cod_data_source_block I
_cod_database_code 2241392
_shelx_space_group_comment
;
The symmetry employed for this shelxl refinement is uniquely defined
by the following loop, which should always be used as a source of
symmetry information in preference to the above space-group names.
They are only intended as comments.
;
_shelx_estimated_absorpt_t_min 0.953
_shelx_estimated_absorpt_t_max 0.962
_shelxl_version_number 2014/6

loop_
_space_group_symop_operation_xyz
'x, y, z'
'-x+1/2, -y, z+1/2'
'-x, y+1/2, -z+1/2'
'x+1/2, -y+1/2, -z'
'-x, -y, -z'
'x-1/2, y, -z-1/2'
'x, -y-1/2, z-1/2'
'-x-1/2, y-1/2, z'

loop_
_atom_site_type_symbol
_atom_site_label
_atom_site_fract_x
_atom_site_fract_y
_atom_site_fract_z
_atom_site_U_iso_or_equiv
_atom_site_adp_type
_atom_site_calc_flag
_atom_site_occupancy
O O1 0.31642(12) 0.55792(6) 0.46341(4) 0.0364(2) Uani d 1
H H1 0.2656(18) 0.6010(10) 0.4472(6) 0.055 Uiso d 1
O O2 0.41171(10) 0.21648(5) 0.45901(3) 0.0274(2) Uani d 1
O O3 0.23732(11) 0.19341(6) 0.38304(3) 0.0322(2) Uani d 1
C C1 0.29128(13) 0.46989(8) 0.44100(4) 0.0244(2) Uani d 1
C C2 0.36772(12) 0.39078(7) 0.46188(4) 0.0215(2) Uani d 1
H H2 0.4337 0.3994 0.4899 0.026 Uiso calc 1
C C3 0.34642(12) 0.29982(7) 0.44142(4) 0.0198(2) Uani d 1
C C4 0.25063(13) 0.28729(8) 0.39961(4) 0.0224(2) Uani d 1
C C5 0.17669(14) 0.36617(8) 0.37932(4) 0.0267(2) Uani d 1
H H5 0.1123 0.3579 0.3509 0.032 Uiso calc 1
C C6 0.19567(14) 0.45826(8) 0.40017(5) 0.0280(3) Uani d 1
H H6 0.1433 0.5123 0.3864 0.034 Uiso calc 1
C C7 0.49570(17) 0.22270(9) 0.50473(5) 0.0374(3) Uani d 1
H H7A 0.5365 0.1588 0.5133 0.056 Uiso calc 1
H H7B 0.5803 0.2685 0.5006 0.056 Uiso calc 1
H H7C 0.4280 0.2451 0.5317 0.056 Uiso calc 1
C C8 0.1208(2) 0.17531(11) 0.34658(6) 0.0538(5) Uani d 1
H H8A 0.1214 0.1066 0.3375 0.081 Uiso calc 1
H H8B 0.0209 0.1924 0.3607 0.081 Uiso calc 1
H H8C 0.1402 0.2145 0.3166 0.081 Uiso calc 1
O O4 0.27270(14) 0.84893(7) 0.72098(4) 0.0463(3) Uani d 1
H H4 0.319(2) 0.8911(12) 0.7029(7) 0.069 Uiso d 1
O O5 0.06921(10) 0.52789(6) 0.71498(3) 0.0313(2) Uani d 1
O O6 0.20065(12) 0.49211(7) 0.63132(3) 0.0370(2) Uani d 1
C C9 0.26184(15) 0.76288(9) 0.69618(5) 0.0313(3) Uani d 1
C C10 0.17021(14) 0.69220(9) 0.71881(5) 0.0288(3) Uani d 1
H H10 0.1198 0.7055 0.7496 0.035 Uiso calc 1
C C11 0.15354(13) 0.60291(8) 0.69608(4) 0.0250(2) Uani d 1
C C12 0.22572(14) 0.58329(9) 0.65010(4) 0.0278(3) Uani d 1
C C13 0.31638(15) 0.65389(10) 0.62848(5) 0.0337(3) Uani d 1
H H13 0.3660 0.6411 0.5975 0.040 Uiso calc 1
C C14 0.33589(15) 0.74365(10) 0.65161(5) 0.0346(3) Uani d 1
H H14 0.3998 0.7912 0.6367 0.042 Uiso calc 1
C C15 0.01260(18) 0.53863(10) 0.76497(5) 0.0403(3) Uani d 1
H H15A -0.0456 0.4808 0.7744 0.060 Uiso calc 1
H H15B 0.0986 0.5469 0.7881 0.060 Uiso calc 1
H H15C -0.0540 0.5955 0.7667 0.060 Uiso calc 1
C C16 0.2624(2) 0.47148(13) 0.58306(6) 0.0560(5) Uani d 1
H H16A 0.2374 0.4048 0.5737 0.084 Uiso calc 1
H H16B 0.2187 0.5161 0.5583 0.084 Uiso calc 1
H H16C 0.3737 0.4794 0.5839 0.084 Uiso calc 1

loop_
_atom_site_aniso_label
_atom_site_aniso_U_11
_atom_site_aniso_U_22
_atom_site_aniso_U_33
_atom_site_aniso_U_12
_atom_site_aniso_U_13
_atom_site_aniso_U_23
O1 0.0473(6) 0.0169(4) 0.0450(5) 0.0030(4) -0.0158(4) -0.0031(4)
O2 0.0317(4) 0.0177(4) 0.0326(4) 0.0028(3) -0.0104(3) 0.0003(3)
O3 0.0436(5) 0.0208(4) 0.0322(4) -0.0027(4) -0.0134(4) -0.0036(3)
C1 0.0267(5) 0.0170(5) 0.0295(6) -0.0015(4) -0.0012(4) 0.0002(4)
C2 0.0210(5) 0.0201(5) 0.0234(5) -0.0016(4) -0.0024(4) 0.0003(4)
C3 0.0189(5) 0.0179(5) 0.0227(5) 0.0003(4) 0.0007(4) 0.0030(4)
C4 0.0248(5) 0.0195(5) 0.0229(5) -0.0038(4) -0.0008(4) 0.0002(4)
C5 0.0282(6) 0.0260(5) 0.0260(5) -0.0040(5) -0.0078(4) 0.0042(4)
C6 0.0292(6) 0.0212(5) 0.0337(6) 0.0008(4) -0.0067(5) 0.0070(4)
C7 0.0450(7) 0.0256(6) 0.0416(7) 0.0050(5) -0.0209(6) 0.0027(5)
C8 0.0796(12) 0.0334(7) 0.0484(9) -0.0055(8) -0.0363(8) -0.0082(6)
O4 0.0618(7) 0.0258(5) 0.0513(6) -0.0033(5) 0.0108(5) 0.0018(4)
O5 0.0317(4) 0.0287(4) 0.0335(5) -0.0021(3) 0.0081(4) 0.0079(3)
O6 0.0491(6) 0.0340(5) 0.0279(4) -0.0052(4) 0.0066(4) -0.0012(4)
C9 0.0318(6) 0.0236(5) 0.0385(6) 0.0032(5) 0.0006(5) 0.0063(5)
C10 0.0289(6) 0.0269(6) 0.0306(6) 0.0062(5) 0.0052(5) 0.0065(4)
C11 0.0207(5) 0.0261(5) 0.0283(6) 0.0021(4) 0.0008(4) 0.0097(4)
C12 0.0277(6) 0.0288(6) 0.0269(6) 0.0013(5) 0.0000(4) 0.0056(5)
C13 0.0346(7) 0.0366(6) 0.0300(6) 0.0012(5) 0.0094(5) 0.0081(5)
C14 0.0313(6) 0.0311(6) 0.0413(7) -0.0012(5) 0.0077(5) 0.0124(5)
C15 0.0448(8) 0.0339(6) 0.0421(7) 0.0050(6) 0.0214(6) 0.0106(6)
C16 0.0853(13) 0.0480(9) 0.0348(7) -0.0094(9) 0.0195(8) -0.0073(7)

loop_
_atom_type_symbol
_atom_type_description
_atom_type_scat_dispersion_real
_atom_type_scat_dispersion_imag
_atom_type_scat_source
C C 0.0033 0.0016 'International Tables Vol C Tables 4.2.6.8 and 6.1.1.4'
H H 0.0000 0.0000 'International Tables Vol C Tables 4.2.6.8 and 6.1.1.4'
O O 0.0106 0.0060 'International Tables Vol C Tables 4.2.6.8 and 6.1.1.4'

loop_
_geom_angle_atom_site_label_1
_geom_angle_atom_site_label_2
_geom_angle_atom_site_label_3
_geom_angle
C1 O1 H1 108.2(13)
C3 O2 C7 117.19(9)
C4 O3 C8 116.31(10)
O1 C1 C2 116.34(10)
O1 C1 C6 122.85(10)
C6 C1 C2 120.81(10)
C1 C2 H2 120.3
C3 C2 C1 119.35(10)
C3 C2 H2 120.3
O2 C3 C2 125.04(9)
O2 C3 C4 114.63(9)
C2 C3 C4 120.33(9)
O3 C4 C3 114.92(9)
O3 C4 C5 125.51(10)
C5 C4 C3 119.56(10)
C4 C5 H5 119.7
C4 C5 C6 120.57(10)
C6 C5 H5 119.7
C1 C6 C5 119.37(10)
C1 C6 H6 120.3
C5 C6 H6 120.3
O2 C7 H7A 109.5
O2 C7 H7B 109.5
O2 C7 H7C 109.5
H7A C7 H7B 109.5
H7A C7 H7C 109.5
H7B C7 H7C 109.5
O3 C8 H8A 109.5
O3 C8 H8B 109.5
O3 C8 H8C 109.5
H8A C8 H8B 109.5
H8A C8 H8C 109.5
H8B C8 H8C 109.5
C9 O4 H4 110.7(14)
C11 O5 C15 116.82(10)
C12 O6 C16 116.88(11)
O4 C9 C10 116.09(11)
O4 C9 C14 123.55(12)
C14 C9 C10 120.35(12)
C9 C10 H10 120.2
C11 C10 C9 119.65(11)
C11 C10 H10 120.2
O5 C11 C10 124.89(11)
O5 C11 C12 114.65(10)
C10 C11 C12 120.47(11)
O6 C12 C11 115.02(10)
O6 C12 C13 125.96(11)
C13 C12 C11 119.00(11)
C12 C13 H13 119.6
C12 C13 C14 120.89(12)
C14 C13 H13 119.6
C9 C14 C13 119.62(11)
C9 C14 H14 120.2
C13 C14 H14 120.2
O5 C15 H15A 109.5
O5 C15 H15B 109.5
O5 C15 H15C 109.5
H15A C15 H15B 109.5
H15A C15 H15C 109.5
H15B C15 H15C 109.5
O6 C16 H16A 109.5
O6 C16 H16B 109.5
O6 C16 H16C 109.5
H16A C16 H16B 109.5
H16A C16 H16C 109.5
H16B C16 H16C 109.5

loop_
_geom_bond_atom_site_label_1
_geom_bond_atom_site_label_2
_geom_bond_distance
O1 H1 0.859(5)
O1 C1 1.3731(13)
O2 C3 1.3684(12)
O2 C7 1.4251(14)
O3 C4 1.3754(13)
O3 C8 1.4302(16)
C1 C2 1.3971(15)
C1 C6 1.3816(16)
C2 H2 0.9500
C2 C3 1.3829(14)
C3 C4 1.4048(15)
C4 C5 1.3781(16)
C5 H5 0.9500
C5 C6 1.3986(16)
C6 H6 0.9500
C7 H7A 0.9800
C7 H7B 0.9800
C7 H7C 0.9800
C8 H8A 0.9800
C8 H8B 0.9800
C8 H8C 0.9800
O4 H4 0.860(5)
O4 C9 1.3638(16)
O5 C11 1.3686(14)
O5 C15 1.4285(15)
O6 C12 1.3735(15)
O6 C16 1.4236(17)
C9 C10 1.4002(17)
C9 C14 1.3786(18)
C10 H10 0.9500
C10 C11 1.3824(17)
C11 C12 1.4045(16)
C12 C13 1.3831(17)
C13 H13 0.9500
C13 C14 1.3957(19)
C14 H14 0.9500
C15 H15A 0.9800
C15 H15B 0.9800
C15 H15C 0.9800
C16 H16A 0.9800
C16 H16B 0.9800
C16 H16C 0.9800

loop_
_geom_hbond_atom_site_label_D
_geom_hbond_atom_site_label_H
_geom_hbond_atom_site_label_A
_geom_hbond_site_symmetry_A
_geom_hbond_distance_DH
_geom_hbond_distance_HA
_geom_hbond_distance_DA
_geom_hbond_angle_DHA
O1 H1 O2 8_665 0.859(5) 2.248(12) 2.9663(12) 141.1(16)
O1 H1 O3 8_665 0.859(5) 2.134(11) 2.8834(13) 145.4(16)
O4 H4 O5 8_665 0.860(5) 2.151(15) 2.8384(13) 136.6(18)
O4 H4 O6 8_665 0.860(5) 2.369(13) 3.1107(14) 144.7(18)

loop_
_geom_torsion_atom_site_label_1
_geom_torsion_atom_site_label_2
_geom_torsion_atom_site_label_3
_geom_torsion_atom_site_label_4
_geom_torsion
O1 C1 C2 C3 179.40(10)
O1 C1 C6 C5 179.69(11)
O2 C3 C4 O3 0.15(14)
O2 C3 C4 C5 178.86(10)
O3 C4 C5 C6 178.24(11)
C1 C2 C3 O2 -178.48(10)
C1 C2 C3 C4 0.94(16)
C2 C1 C6 C5 -0.61(18)
C2 C3 C4 O3 -179.33(10)
C2 C3 C4 C5 -0.62(16)
C3 C4 C5 C6 -0.32(18)
C4 C5 C6 C1 0.93(18)
C6 C1 C2 C3 -0.32(17)
C7 O2 C3 C2 6.52(16)
C7 O2 C3 C4 -172.93(11)
C8 O3 C4 C3 169.24(12)
C8 O3 C4 C5 -9.38(18)
O4 C9 C10 C11 -179.88(11)
O4 C9 C14 C13 -179.08(12)
O5 C11 C12 O6 -0.06(15)
O5 C11 C12 C13 -178.59(11)
O6 C12 C13 C14 -178.68(12)
C9 C10 C11 O5 178.92(11)
C9 C10 C11 C12 -1.08(17)
C10 C9 C14 C13 1.42(19)
C10 C11 C12 O6 179.94(11)
C10 C11 C12 C13 1.41(17)
C11 C12 C13 C14 -0.32(19)
C12 C13 C14 C9 -1.1(2)
C14 C9 C10 C11 -0.34(19)
C15 O5 C11 C10 -9.16(17)
C15 O5 C11 C12 170.84(11)
C16 O6 C12 C11 175.56(13)
C16 O6 C12 C13 -6.0(2)

_cod_database_fobs_code 2241392
